data_2228295
loop_
_publ_author_name
'Zhang, Yan-wei'

_publ_section_title
;
 2-Aminoanilinium benzoate
;
_journal_coeditor_code DN2626
_journal_issue 12
_journal_name_full 'Acta Crystallographica Section E'
_journal_page_first o3296
_journal_paper_doi 10.1107/S1600536810048208
_journal_volume 66
_journal_year 2010
_chemical_formula_iupac 'C6 H9 N2 +, C7 H5 O2 -'
_chemical_formula_moiety 'C6 H9 N2 +, C7 H5 O2 -'
_chemical_formula_sum 'C13 H14 N2 O2'
_chemical_formula_weight 230.26
_chemical_name_systematic
;
2-Aminoanilinium benzoate
;
_space_group_IT_number 19
_symmetry_cell_setting orthorhombic
_symmetry_space_group_name_Hall 'P 2ac 2ab'
_symmetry_space_group_name_H-M 'P 21 21 21'
_atom_sites_solution_hydrogens geom
_atom_sites_solution_primary direct
_atom_sites_solution_secondary difmap
_audit_creation_method SHELXL-97
_cell_angle_alpha 90.00
_cell_angle_beta 90.00
_cell_angle_gamma 90.00
_cell_formula_units_Z 4
_cell_length_a 6.0211(12)
_cell_length_b 12.237(2)
_cell_length_c 16.639(3)
_cell_measurement_reflns_used 2805
_cell_measurement_temperature 298(2)
_cell_measurement_theta_max 27.48
_cell_measurement_theta_min 3.33
_cell_volume 1226.0(4)
_computing_cell_refinement 'CrystalClear (Rigaku, 2005)'
_computing_data_collection 'CrystalClear (Rigaku, 2005)'
_computing_data_reduction 'CrystalClear (Rigaku, 2005)'
_computing_molecular_graphics
;
ORTEPIII (Burnett & Johnson, 1996), ORTEP-3 for Windows (Farrugia,
1997) and
PLATON (Spek, 2009)
;
_computing_publication_material 'SHELXL97 (Sheldrick, 2008)'
_computing_structure_refinement 'SHELXL97 (Sheldrick, 2008)'
_computing_structure_solution 'SHELXS97 (Sheldrick, 2008)'
_diffrn_ambient_temperature 298(2)
_diffrn_detector_area_resol_mean 13.6612
_diffrn_measured_fraction_theta_full 0.998
_diffrn_measured_fraction_theta_max 0.998
_diffrn_measurement_device_type 'Rigaku Mercury2'
_diffrn_measurement_method 'CCD profile fitting'
_diffrn_radiation_monochromator graphite
_diffrn_radiation_source 'fine-focus sealed tube'
_diffrn_radiation_type MoK\a
_diffrn_radiation_wavelength 0.71073
_diffrn_reflns_av_R_equivalents 0.0531
_diffrn_reflns_av_sigmaI/netI 0.0474
_diffrn_reflns_limit_h_max 7
_diffrn_reflns_limit_h_min -7
_diffrn_reflns_limit_k_max 15
_diffrn_reflns_limit_k_min -15
_diffrn_reflns_limit_l_max 21
_diffrn_reflns_limit_l_min -21
_diffrn_reflns_number 12656
_diffrn_reflns_theta_full 27.48
_diffrn_reflns_theta_max 27.48
_diffrn_reflns_theta_min 3.33
_exptl_absorpt_coefficient_mu 0.086
_exptl_absorpt_correction_T_max 1.000
_exptl_absorpt_correction_T_min 0.970
_exptl_absorpt_correction_type multi-scan
_exptl_absorpt_process_details '(CrystalClear; Rigaku, 2005)'
_exptl_crystal_colour Colourless
_exptl_crystal_density_diffrn 1.247
_exptl_crystal_density_method 'not measured'
_exptl_crystal_description block
_exptl_crystal_F_000 488
_exptl_crystal_size_max 0.30
_exptl_crystal_size_mid 0.15
_exptl_crystal_size_min 0.10
_refine_diff_density_max 0.112
_refine_diff_density_min -0.164
_refine_ls_extinction_method none
_refine_ls_goodness_of_fit_ref 1.079
_refine_ls_hydrogen_treatment constr
_refine_ls_matrix_type full
_refine_ls_number_parameters 155
_refine_ls_number_reflns 1638
_refine_ls_number_restraints 0
_refine_ls_restrained_S_all 1.079
_refine_ls_R_factor_all 0.0771
_refine_ls_R_factor_gt 0.0498
_refine_ls_shift/su_max 0.002
_refine_ls_shift/su_mean 0.000
_refine_ls_structure_factor_coef Fsqd
_refine_ls_weighting_details 'calc w=1/[\s^2^(Fo^2^)+(0.0536P)^2^+0.0477P] where P=(Fo^2^+2Fc^2^)/3'
_refine_ls_weighting_scheme calc
_refine_ls_wR_factor_gt 0.1069
_refine_ls_wR_factor_ref 0.1176
_reflns_number_gt 1133
_reflns_number_total 1638
_reflns_threshold_expression I>2\s(I)
_cod_data_source_file dn2626.cif
_cod_data_source_block I
_cod_database_code 2228295
_cod_database_fobs_code 2228295

loop_
_symmetry_equiv_pos_as_xyz
'x, y, z'
'-x+1/2, -y, z+1/2'
'x+1/2, -y+1/2, -z'
'-x, y+1/2, -z+1/2'

loop_
_atom_site_type_symbol
_atom_site_label
_atom_site_fract_x
_atom_site_fract_y
_atom_site_fract_z
_atom_site_U_iso_or_equiv
_atom_site_adp_type
_atom_site_calc_flag
_atom_site_refinement_flags
_atom_site_occupancy
_atom_site_disorder_assembly
_atom_site_disorder_group
N N1 0.7176(3) 0.63438(15) 0.49671(11) 0.0429(5) Uani d . 1 . .
H H1A 0.8339 0.6156 0.5267 0.064 Uiso calc R 1 . .
H H1B 0.6171 0.6679 0.5272 0.064 Uiso calc R 1 . .
H H1C 0.7617 0.6793 0.4578 0.064 Uiso calc R 1 . .
N N2 0.3415(4) 0.65071(19) 0.39767(14) 0.0658(7) Uani d . 1 . .
H H2A 0.4535 0.7109 0.3927 0.099 Uiso d R 1 . .
H H2B 0.2137 0.6471 0.3597 0.099 Uiso d R 1 . .
C C1 0.4321(4) 0.5481(2) 0.41353(14) 0.0475(6) Uani d . 1 . .
C C2 0.6195(4) 0.53644(19) 0.46122(13) 0.0417(6) Uani d . 1 . .
C C3 0.7065(5) 0.4356(2) 0.47948(17) 0.0601(8) Uani d . 1 . .
H H3 0.8326 0.4301 0.5115 0.072 Uiso calc R 1 . .
C C4 0.6058(8) 0.3428(2) 0.4501(2) 0.0846(11) Uani d . 1 . .
H H4 0.6638 0.2743 0.4619 0.101 Uiso calc R 1 . .
C C5 0.4195(8) 0.3522(3) 0.4032(2) 0.0845(10) Uani d . 1 . .
H H5 0.3511 0.2895 0.3836 0.101 Uiso calc R 1 . .
C C6 0.3325(6) 0.4528(3) 0.38492(18) 0.0706(9) Uani d . 1 . .
H H6 0.2059 0.4576 0.3531 0.085 Uiso calc R 1 . .
O O1 0.8819(3) 0.79093(13) 0.39910(9) 0.0512(5) Uani d . 1 . .
O O2 0.5619(3) 0.87900(18) 0.39486(13) 0.0749(7) Uani d . 1 . .
C C7 0.7644(4) 0.8731(2) 0.38177(14) 0.0450(6) Uani d . 1 . .
C C8 0.8786(4) 0.9670(2) 0.34141(13) 0.0416(6) Uani d . 1 . .
C C9 0.7821(6) 1.0692(2) 0.33900(17) 0.0630(8) Uani d . 1 . .
H H9 0.6427 1.0799 0.3618 0.076 Uiso calc R 1 . .
C C10 0.8903(8) 1.1555(3) 0.3032(2) 0.0858(11) Uani d . 1 . .
H H10 0.8253 1.2244 0.3029 0.103 Uiso calc R 1 . .
C C11 1.0919(8) 1.1402(3) 0.2682(2) 0.0893(12) Uani d . 1 . .
H H11 1.1642 1.1986 0.2438 0.107 Uiso calc R 1 . .
C C12 1.1892(5) 1.0385(3) 0.26864(17) 0.0764(10) Uani d . 1 . .
H H12 1.3254 1.0278 0.2435 0.092 Uiso calc R 1 . .
C C13 1.0847(4) 0.9529(2) 0.30625(14) 0.0535(7) Uani d . 1 . .
H H13 1.1531 0.8848 0.3081 0.064 Uiso calc R 1 . .

loop_
_atom_site_aniso_label
_atom_site_aniso_U_11
_atom_site_aniso_U_22
_atom_site_aniso_U_33
_atom_site_aniso_U_12
_atom_site_aniso_U_13
_atom_site_aniso_U_23
N1 0.0360(10) 0.0443(11) 0.0485(11) 0.0012(10) -0.0044(9) 0.0033(9)
N2 0.0584(14) 0.0684(15) 0.0706(15) 0.0104(13) -0.0274(14) -0.0004(12)
C1 0.0447(14) 0.0537(16) 0.0441(13) -0.0013(14) -0.0019(12) -0.0034(12)
C2 0.0403(13) 0.0442(13) 0.0405(12) -0.0028(13) 0.0009(12) -0.0013(11)
C3 0.070(2) 0.0463(15) 0.0638(17) 0.0067(16) -0.0119(16) 0.0006(14)
C4 0.117(3) 0.0464(17) 0.090(2) 0.004(2) -0.018(3) -0.0056(16)
C5 0.117(3) 0.057(2) 0.080(2) -0.022(2) -0.015(2) -0.0091(17)
C6 0.073(2) 0.077(2) 0.0612(17) -0.0195(18) -0.0146(17) -0.0081(16)
O1 0.0547(11) 0.0483(10) 0.0506(10) -0.0027(9) 0.0006(10) 0.0044(8)
O2 0.0383(10) 0.1060(17) 0.0804(14) -0.0014(11) 0.0130(11) 0.0259(13)
C7 0.0371(13) 0.0587(16) 0.0393(13) -0.0023(14) 0.0003(11) 0.0004(13)
C8 0.0395(13) 0.0518(14) 0.0334(11) 0.0025(13) -0.0023(11) 0.0032(11)
C9 0.0675(19) 0.0622(18) 0.0592(16) 0.0089(17) -0.0015(16) 0.0070(15)
C10 0.125(3) 0.0573(18) 0.075(2) -0.001(2) -0.013(3) 0.0192(17)
C11 0.109(3) 0.095(3) 0.063(2) -0.046(3) -0.016(2) 0.032(2)
C12 0.058(2) 0.117(3) 0.0539(17) -0.022(2) 0.0012(15) 0.022(2)
C13 0.0426(14) 0.0721(18) 0.0458(14) -0.0039(15) 0.0010(13) 0.0107(13)

loop_
_atom_type_symbol
_atom_type_description
_atom_type_scat_dispersion_real
_atom_type_scat_dispersion_imag
_atom_type_scat_source
C C 0.0033 0.0016 'International Tables Vol C Tables 4.2.6.8 and 6.1.1.4'
H H 0.0000 0.0000 'International Tables Vol C Tables 4.2.6.8 and 6.1.1.4'
N N 0.0061 0.0033 'International Tables Vol C Tables 4.2.6.8 and 6.1.1.4'
O O 0.0106 0.0060 'International Tables Vol C Tables 4.2.6.8 and 6.1.1.4'

loop_
_geom_angle_atom_site_label_1
_geom_angle_atom_site_label_2
_geom_angle_atom_site_label_3
_geom_angle_site_symmetry_1
_geom_angle_site_symmetry_3
_geom_angle
_geom_angle_publ_flag
C2 N1 H1A . . 109.5 ?
C2 N1 H1B . . 109.5 ?
H1A N1 H1B . . 109.5 ?
C2 N1 H1C . . 109.5 ?
H1A N1 H1C . . 109.5 ?
H1B N1 H1C . . 109.5 ?
C1 N2 H2A . . 114.5 ?
C1 N2 H2B . . 112.5 ?
H2A N2 H2B . . 120.0 ?
C2 C1 N2 . . 121.3(2) ?
C2 C1 C6 . . 117.3(2) ?
N2 C1 C6 . . 121.4(2) ?
C3 C2 C1 . . 121.9(2) ?
C3 C2 N1 . . 119.6(2) ?
C1 C2 N1 . . 118.4(2) ?
C2 C3 C4 . . 119.6(3) ?
C2 C3 H3 . . 120.2 ?
C4 C3 H3 . . 120.2 ?
C5 C4 C3 . . 119.6(3) ?
C5 C4 H4 . . 120.2 ?
C3 C4 H4 . . 120.2 ?
C4 C5 C6 . . 120.9(3) ?
C4 C5 H5 . . 119.6 ?
C6 C5 H5 . . 119.6 ?
C5 C6 C1 . . 120.7(3) ?
C5 C6 H6 . . 119.7 ?
C1 C6 H6 . . 119.7 ?
O2 C7 O1 . . 123.9(3) ?
O2 C7 C8 . . 119.0(3) ?
O1 C7 C8 . . 117.1(2) ?
C9 C8 C13 . . 118.7(3) ?
C9 C8 C7 . . 121.0(2) ?
C13 C8 C7 . . 120.3(2) ?
C10 C9 C8 . . 120.6(3) ?
C10 C9 H9 . . 119.7 ?
C8 C9 H9 . . 119.7 ?
C11 C10 C9 . . 120.2(3) ?
C11 C10 H10 . . 119.9 ?
C9 C10 H10 . . 119.9 ?
C10 C11 C12 . . 120.2(3) ?
C10 C11 H11 . . 119.9 ?
C12 C11 H11 . . 119.9 ?
C13 C12 C11 . . 119.9(3) ?
C13 C12 H12 . . 120.1 ?
C11 C12 H12 . . 120.1 ?
C12 C13 C8 . . 120.5(3) ?
C12 C13 H13 . . 119.7 ?
C8 C13 H13 . . 119.7 ?

loop_
_geom_bond_atom_site_label_1
_geom_bond_atom_site_label_2
_geom_bond_site_symmetry_2
_geom_bond_distance
_geom_bond_publ_flag
N1 C2 . 1.461(3) ?
N1 H1A . 0.8900 ?
N1 H1B . 0.8900 ?
N1 H1C . 0.8900 ?
N2 C1 . 1.394(3) ?
N2 H2A . 1.0021 ?
N2 H2B . 0.9968 ?
C1 C2 . 1.387(4) ?
C1 C6 . 1.395(4) ?
C2 C3 . 1.375(3) ?
C3 C4 . 1.377(4) ?
C3 H3 . 0.9300 ?
C4 C5 . 1.371(6) ?
C4 H4 . 0.9300 ?
C5 C6 . 1.373(5) ?
C5 H5 . 0.9300 ?
C6 H6 . 0.9300 ?
O1 C7 . 1.263(3) ?
O2 C7 . 1.241(3) ?
C7 C8 . 1.499(3) ?
C8 C9 . 1.379(4) ?
C8 C13 . 1.383(4) ?
C9 C10 . 1.376(5) ?
C9 H9 . 0.9300 ?
C10 C11 . 1.359(6) ?
C10 H10 . 0.9300 ?
C11 C12 . 1.375(5) ?
C11 H11 . 0.9300 ?
C12 C13 . 1.373(4) ?
C12 H12 . 0.9300 ?
C13 H13 . 0.9300 ?

loop_
_geom_hbond_atom_site_label_D
_geom_hbond_atom_site_label_H
_geom_hbond_atom_site_label_A
_geom_hbond_site_symmetry_A
_geom_hbond_distance_DH
_geom_hbond_distance_HA
_geom_hbond_distance_DA
_geom_hbond_angle_DHA
N1 H1C O1 . 0.89 1.83 2.699(3) 165.5
N2 H2A O2 . 1.00 2.16 3.093(3) 154.5
N1 H1B O1 3_466 0.89 1.94 2.815(3) 167.6
N1 H1A O2 3_566 0.89 1.90 2.753(3) 161.3

loop_
_geom_torsion_atom_site_label_1
_geom_torsion_atom_site_label_2
_geom_torsion_atom_site_label_3
_geom_torsion_atom_site_label_4
_geom_torsion_site_symmetry_1
_geom_torsion_site_symmetry_2
_geom_torsion_site_symmetry_3
_geom_torsion_site_symmetry_4
_geom_torsion
_geom_torsion_publ_flag
N2 C1 C2 C3 . . . . 177.9(2) ?
C6 C1 C2 C3 . . . . 0.5(4) ?
N2 C1 C2 N1 . . . . 1.7(4) ?
C6 C1 C2 N1 . . . . -175.7(2) ?
C1 C2 C3 C4 . . . . -0.2(4) ?
N1 C2 C3 C4 . . . . 176.0(3) ?
C2 C3 C4 C5 . . . . -0.3(5) ?
C3 C4 C5 C6 . . . . 0.3(6) ?
C4 C5 C6 C1 . . . . 0.1(5) ?
C2 C1 C6 C5 . . . . -0.5(4) ?
N2 C1 C6 C5 . . . . -177.8(3) ?
O2 C7 C8 C9 . . . . 18.3(4) ?
O1 C7 C8 C9 . . . . -163.0(2) ?
O2 C7 C8 C13 . . . . -162.2(2) ?
O1 C7 C8 C13 . . . . 16.5(3) ?
C13 C8 C9 C10 . . . . -0.8(4) ?
C7 C8 C9 C10 . . . . 178.7(3) ?
C8 C9 C10 C11 . . . . 1.5(5) ?
C9 C10 C11 C12 . . . . -0.3(5) ?
C10 C11 C12 C13 . . . . -1.5(5) ?
C11 C12 C13 C8 . . . . 2.2(4) ?
C9 C8 C13 C12 . . . . -1.0(4) ?
C7 C8 C13 C12 . . . . 179.5(2) ?

loop_
_cod_related_entry_id
_cod_related_entry_database
_cod_related_entry_code
1 ChemSpider 14605614
